data_7226765
loop_
_publ_author_name
'Ospina-Castro, Mar\'ia L.'
'Reiber, Andreas'
'Jorge, Gilberto'
'\'Avila, Edward E.'
'Brice\~no, Alexander'

_publ_section_title
;
 Novel 3-D interpenetrated metal--organometallic networks based on
 self-assembled Zn(ii)/Cu(ii) from 1,1&#x2032;-ferrocenedicarboxylic acid
 and 4,4&#x2032;-bipyridine
;
_journal_issue 5
_journal_name_full CrystEngComm
_journal_page_first 758
_journal_paper_doi 10.1039/C6CE02109C
_journal_volume 19
_journal_year 2017
_chemical_formula_moiety 'C22 H16 Cu Fe N2 O4, H2O'
_chemical_formula_sum 'C11 H9 Cu0.5 Fe0.5 N O2.5'
_chemical_formula_weight 254.89
_space_group_crystal_system orthorhombic
_space_group_IT_number 52
_space_group_name_Hall '-P 2a 2bc'
_space_group_name_H-M_alt 'P n n a'
_symmetry_space_group_name_Hall '-P 2a 2bc'
_symmetry_space_group_name_H-M 'P n n a'
_atom_sites_solution_hydrogens mixed
_audit_creation_method SHELXL-2013
_audit_update_record
;
2015-07-06 deposited with the CCDC.
2016-10-10 downloaded from the CCDC.
;
_cell_angle_alpha 90
_cell_angle_beta 90
_cell_angle_gamma 90
_cell_formula_units_Z 8
_cell_length_a 12.016(2)
_cell_length_b 14.441(2)
_cell_length_c 11.1347(15)
_cell_measurement_reflns_used 3232
_cell_measurement_temperature 173(2)
_cell_measurement_theta_max 29.9213
_cell_measurement_theta_min 2.8155
_cell_volume 1932.1(5)
_computing_cell_refinement
;
CrysAlisPro, Agilent Technologies,
Version 1.171.36.20 (release 27-06-2012 CrysAlis171 .NET)
(compiled Jul 11 2012,15:38:31)
;
_computing_data_collection
;
CrysAlisPro, Agilent Technologies,
Version 1.171.36.20 (release 27-06-2012 CrysAlis171 .NET)
(compiled Jul 11 2012,15:38:31)
;
_computing_data_reduction
;
CrysAlisPro, Agilent Technologies,
Version 1.171.36.20 (release 27-06-2012 CrysAlis171 .NET)
(compiled Jul 11 2012,15:38:31)
;
_computing_structure_refinement 'SHELXL-2013 (Sheldrick, 2013)'
_computing_structure_solution 'Superflip (Palatinus L., Chapuis G. (2007)'
_diffrn_ambient_temperature 173(2)
_diffrn_detector_area_resol_mean 10.6144
_diffrn_measured_fraction_theta_full 0.998
_diffrn_measured_fraction_theta_max 0.878
_diffrn_measurement_device_type 'SuperNova, Dual, Cu at zero, Atlas'
_diffrn_measurement_method '\w scans'
_diffrn_radiation_type MoK\a
_diffrn_radiation_wavelength 0.71073
_diffrn_reflns_av_R_equivalents 0.0897
_diffrn_reflns_av_unetI/netI 0.0585
_diffrn_reflns_Laue_measured_fraction_full 0.998
_diffrn_reflns_Laue_measured_fraction_max 0.878
_diffrn_reflns_limit_h_max 16
_diffrn_reflns_limit_h_min -15
_diffrn_reflns_limit_k_max 17
_diffrn_reflns_limit_k_min -20
_diffrn_reflns_limit_l_max 15
_diffrn_reflns_limit_l_min -13
_diffrn_reflns_number 11779
_diffrn_reflns_point_group_measured_fraction_full 0.998
_diffrn_reflns_point_group_measured_fraction_max 0.878
_diffrn_reflns_theta_full 25.000
_diffrn_reflns_theta_max 29.987
_diffrn_reflns_theta_min 2.821
_diffrn_source 'SuperNova (Mo) X-ray Source'
_exptl_absorpt_coefficient_mu 1.891
_exptl_absorpt_correction_T_max 1.00000
_exptl_absorpt_correction_T_min 0.90791
_exptl_absorpt_correction_type multi-scan
_exptl_absorpt_process_details
;
CrysAlisPro, Agilent Technologies,
Version 1.171.36.20 (release 27-06-2012 CrysAlis171 .NET)
(compiled Jul 11 2012,15:38:31)
Empirical absorption correction using spherical harmonics,
 implemented in SCALE3 ABSPACK scaling algorithm.
;
_exptl_crystal_colour red
_exptl_crystal_density_diffrn 1.753
_exptl_crystal_description block
_exptl_crystal_F_000 1036
_exptl_crystal_size_max 0.160
_exptl_crystal_size_mid 0.140
_exptl_crystal_size_min 0.050
_refine_diff_density_max 0.903
_refine_diff_density_min -0.725
_refine_diff_density_rms 0.151
_refine_ls_extinction_coef 0.0003(4)
_refine_ls_extinction_expression Fc^*^=kFc[1+0.001xFc^2^\l^3^/sin(2\q)]^-1/4^
_refine_ls_extinction_method SHELXL
_refine_ls_goodness_of_fit_ref 1.073
_refine_ls_hydrogen_treatment mixed
_refine_ls_matrix_type full
_refine_ls_number_parameters 147
_refine_ls_number_reflns 2476
_refine_ls_number_restraints 1
_refine_ls_restrained_S_all 1.073
_refine_ls_R_factor_all 0.0666
_refine_ls_R_factor_gt 0.0467
_refine_ls_shift/su_max 0.020
_refine_ls_shift/su_mean 0.002
_refine_ls_structure_factor_coef Fsqd
_refine_ls_weighting_details 'w=1/[\s^2^(Fo^2^)+(0.0596P)^2^+2.0649P] where P=(Fo^2^+2Fc^2^)/3'
_refine_ls_weighting_scheme calc
_refine_ls_wR_factor_gt 0.1227
_refine_ls_wR_factor_ref 0.1416
_reflns_Friedel_coverage 0.000
_reflns_number_gt 1810
_reflns_number_total 2476
_reflns_threshold_expression 'I > 2\s(I)'
_cod_data_source_file c6ce02109c2.cif
_cod_data_source_block Cu_struct
_cod_depositor_comments 'Adding full bibliography for 7226764--7226765.cif.'
_cod_original_formula_sum 'C11 H9 Cu0.50 Fe0.50 N O2.50'
_cod_database_code 7226765
_publcif_datablock.id {4187f1bd-782a-4a73-8ef5-88758b338c63}

_shelx_space_group_comment
;
The symmetry employed for this shelxl refinement is uniquely defined
by the following loop, which should always be used as a source of
symmetry information in preference to the above space-group names.
They are only intended as comments.
;
_shelx_estimated_absorpt_t_min 0.752
_shelx_estimated_absorpt_t_max 0.911
_shelxl_version_number 2013-3

loop_
_space_group_symop_operation_xyz
'x, y, z'
'-x+1/2, -y, z'
'x, -y+1/2, -z+1/2'
'-x+1/2, y+1/2, -z+1/2'
'-x, -y, -z'
'x-1/2, y, -z'
'-x, y-1/2, z-1/2'
'x-1/2, -y-1/2, z-1/2'

loop_
_atom_site_label
_atom_site_type_symbol
_atom_site_fract_x
_atom_site_fract_y
_atom_site_fract_z
_atom_site_U_iso_or_equiv
_atom_site_adp_type
_atom_site_occupancy
_atom_site_site_symmetry_order
_atom_site_calc_flag
_atom_site_refinement_flags_posn
_atom_site_refinement_flags_adp
_atom_site_refinement_flags_occupancy
Cu1 Cu 0.7500 0.5000 0.12505(4) 0.01179(19) Uani 1 2 d S T P
Fe1 Fe 0.5000 0.5000 0.5000 0.0149(2) Uani 1 2 d S . P
N1 N 0.7390(2) 0.40283(19) -0.0023(2) 0.0156(6) Uani 1 1 d . . .
C1 C 0.8290(3) 0.35400(19) -0.0327(3) 0.0178(6) Uani 1 1 d . . .
H1 H 0.8948 0.3606 0.0138 0.021 Uiso 1 1 calc R U .
C2 C 0.8299(3) 0.2944(2) -0.1294(3) 0.0184(6) Uani 1 1 d . . .
H2 H 0.8959 0.2615 -0.1491 0.022 Uiso 1 1 calc R U .
C3 C 0.7346(2) 0.2822(2) -0.1980(3) 0.0155(6) Uani 1 1 d . . .
C4 C 0.6399(2) 0.3317(2) -0.1646(3) 0.0193(6) Uani 1 1 d . . .
H4 H 0.5719 0.3243 -0.2071 0.023 Uiso 1 1 calc R U .
C5 C 0.6469(2) 0.3921(2) -0.0679(3) 0.0190(6) Uani 1 1 d . . .
H5 H 0.5831 0.4276 -0.0474 0.023 Uiso 1 1 calc R U .
C6 C 0.5140(3) 0.4198(2) 0.3505(3) 0.0172(6) Uani 1 1 d . . .
C7 C 0.4016(3) 0.4495(2) 0.3661(3) 0.0190(6) Uani 1 1 d . . .
H7 H 0.3570 0.4870 0.3080 0.023 Uiso 1 1 calc R U .
C8 C 0.3644(3) 0.4156(2) 0.4795(3) 0.0217(7) Uani 1 1 d . . .
H8 H 0.2891 0.4262 0.5153 0.026 Uiso 1 1 calc R U .
C9 C 0.4528(3) 0.3657(2) 0.5340(3) 0.0215(7) Uani 1 1 d . . .
H9 H 0.4507 0.3351 0.6145 0.026 Uiso 1 1 calc R U .
C10 C 0.5451(3) 0.3673(2) 0.4541(3) 0.0181(6) Uani 1 1 d . . .
H10 H 0.6194 0.3381 0.4687 0.022 Uiso 1 1 calc R U .
C11 C 0.5887(2) 0.44927(19) 0.2522(2) 0.0148(6) Uani 1 1 d . . .
O1 O 0.68812(17) 0.41795(13) 0.25245(17) 0.0169(5) Uani 1 1 d . . .
O2 O 0.5553(2) 0.50467(13) 0.1737(2) 0.0210(5) Uani 1 1 d . . .
O1W O 0.8193(3) 0.2500 0.2500 0.0289(8) Uani 1 2 d DS T P
H1W H 0.769(3) 0.297(2) 0.254(4) 0.043 Uiso 1 1 d D U .

loop_
_atom_site_aniso_label
_atom_site_aniso_U_11
_atom_site_aniso_U_22
_atom_site_aniso_U_33
_atom_site_aniso_U_23
_atom_site_aniso_U_13
_atom_site_aniso_U_12
Cu1 0.0155(3) 0.0129(3) 0.0069(3) 0.000 0.000 0.00002(16)
Fe1 0.0178(4) 0.0163(3) 0.0105(3) -0.0024(2) 0.0039(2) -0.0042(2)
N1 0.0192(12) 0.0152(12) 0.0123(13) -0.0026(10) -0.0016(9) -0.0008(9)
C1 0.0192(14) 0.0206(14) 0.0138(14) -0.0015(11) -0.0022(12) 0.0026(12)
C2 0.0202(14) 0.0190(14) 0.0161(14) 0.0002(11) -0.0019(11) 0.0050(12)
C3 0.0224(14) 0.0148(13) 0.0094(14) -0.0005(12) 0.0009(11) 0.0005(11)
C4 0.0180(13) 0.0242(14) 0.0157(14) -0.0044(12) -0.0029(12) 0.0011(12)
C5 0.0199(13) 0.0200(13) 0.0170(14) -0.0051(12) 0.0020(12) 0.0043(12)
C6 0.0219(14) 0.0165(13) 0.0130(13) -0.0030(11) 0.0010(12) -0.0024(11)
C7 0.0187(14) 0.0219(14) 0.0163(15) -0.0029(12) 0.0036(12) -0.0017(12)
C8 0.0215(15) 0.0230(14) 0.0208(15) -0.0061(13) 0.0069(13) -0.0096(12)
C9 0.0294(16) 0.0189(14) 0.0163(15) -0.0002(12) 0.0037(13) -0.0080(13)
C10 0.0237(15) 0.0170(13) 0.0136(14) -0.0024(11) -0.0006(12) -0.0060(12)
C11 0.0205(13) 0.0148(13) 0.0092(13) -0.0019(10) 0.0008(11) -0.0017(11)
O1 0.0203(10) 0.0177(10) 0.0128(10) 0.0020(8) 0.0028(8) 0.0028(8)
O2 0.0232(11) 0.0258(11) 0.0140(12) 0.0041(8) 0.0013(10) 0.0049(8)
O1W 0.0310(18) 0.0193(15) 0.036(2) -0.0043(14) 0.000 0.000

loop_
_atom_type_symbol
_atom_type_description
_atom_type_scat_dispersion_real
_atom_type_scat_dispersion_imag
_atom_type_scat_source
C C 0.0033 0.0016 'International Tables Vol C Tables 4.2.6.8 and 6.1.1.4'
H H 0.0000 0.0000 'International Tables Vol C Tables 4.2.6.8 and 6.1.1.4'
Fe Fe 0.3463 0.8444 'International Tables Vol C Tables 4.2.6.8 and 6.1.1.4'
N N 0.0061 0.0033 'International Tables Vol C Tables 4.2.6.8 and 6.1.1.4'
O O 0.0106 0.0060 'International Tables Vol C Tables 4.2.6.8 and 6.1.1.4'
Cu Cu 0.3201 1.2651 'International Tables Vol C Tables 4.2.6.8 and 6.1.1.4'

loop_
_geom_angle_atom_site_label_1
_geom_angle_atom_site_label_2
_geom_angle_atom_site_label_3
_geom_angle
_geom_angle_site_symmetry_1
_geom_angle_site_symmetry_3
_geom_angle_publ_flag
O1 Cu1 O1 89.20(12) 2_665 1 ?
O1 Cu1 O1 89.20(12) 2_665 . yes
O1 Cu1 O1 0.00(14) . . ?
O1 Cu1 N1 161.27(9) 2_665 . yes
O1 Cu1 N1 93.60(9) 1 . yes
O1 Cu1 N1 93.60(9) . . yes
O1 Cu1 N1 93.60(9) 2_665 2_665 ?
O1 Cu1 N1 161.27(9) 1 2_665 ?
O1 Cu1 N1 161.27(9) . 2_665 ?
N1 Cu1 N1 89.67(16) . 2_665 yes
O1 Cu1 O2 59.51(8) 2_665 2_665 ?
O1 Cu1 O2 100.73(8) 1 2_665 yes
O1 Cu1 O2 100.73(8) . 2_665 ?
N1 Cu1 O2 101.80(8) . 2_665 ?
N1 Cu1 O2 96.63(9) 2_665 2_665 ?
O1 Cu1 O2 100.73(8) 2_665 . ?
O1 Cu1 O2 59.51(8) 1 . yes
O1 Cu1 O2 59.51(8) . . yes
N1 Cu1 O2 96.63(9) . . yes
N1 Cu1 O2 101.80(8) 2_665 . ?
O2 Cu1 O2 153.92(11) 2_665 . yes
O1 Cu1 C11 30.28(9) 2_665 2_665 ?
O1 Cu1 C11 93.45(8) 1 2_665 ?
O1 Cu1 C11 93.45(8) . 2_665 ?
N1 Cu1 C11 130.99(9) . 2_665 ?
N1 Cu1 C11 98.29(9) 2_665 2_665 ?
O2 Cu1 C11 29.40(8) 2_665 2_665 ?
O2 Cu1 C11 128.07(9) . 2_665 ?
O1 Cu1 C11 93.45(8) 2_665 . ?
O1 Cu1 C11 30.28(9) 1 . ?
O1 Cu1 C11 30.28(9) . . ?
N1 Cu1 C11 98.29(9) . . ?
N1 Cu1 C11 130.99(9) 2_665 . ?
O2 Cu1 C11 128.07(9) 2_665 . ?
O2 Cu1 C11 29.40(8) . . ?
C11 Cu1 C11 111.31(13) 2_665 . ?
C6 Fe1 C6 180.0 . 5_666 ?
C6 Fe1 C7 138.96(12) . 5_666 ?
C6 Fe1 C7 41.04(12) 5_666 5_666 ?
C6 Fe1 C7 41.04(12) . . ?
C6 Fe1 C7 138.96(12) 5_666 . ?
C7 Fe1 C7 180.00(14) 5_666 . ?
C6 Fe1 C8 68.65(12) . . ?
C6 Fe1 C8 111.35(12) 5_666 . ?
C7 Fe1 C8 139.15(12) 5_666 . ?
C7 Fe1 C8 40.85(12) . . ?
C6 Fe1 C8 111.35(12) . 5_666 ?
C6 Fe1 C8 68.65(12) 5_666 5_666 ?
C7 Fe1 C8 40.85(12) 5_666 5_666 ?
C7 Fe1 C8 139.15(12) . 5_666 ?
C8 Fe1 C8 180.0 . 5_666 ?
C6 Fe1 C9 68.68(12) . . ?
C6 Fe1 C9 111.32(12) 5_666 . ?
C7 Fe1 C9 111.30(12) 5_666 . ?
C7 Fe1 C9 68.70(12) . . ?
C8 Fe1 C9 40.49(13) . . ?
C8 Fe1 C9 139.51(13) 5_666 . ?
C6 Fe1 C9 111.32(12) . 5_666 ?
C6 Fe1 C9 68.68(12) 5_666 5_666 ?
C7 Fe1 C9 68.70(12) 5_666 5_666 ?
C7 Fe1 C9 111.30(12) . 5_666 ?
C8 Fe1 C9 139.51(13) . 5_666 ?
C8 Fe1 C9 40.49(13) 5_666 5_666 ?
C9 Fe1 C9 180.0 . 5_666 ?
C6 Fe1 C10 40.91(12) . . ?
C6 Fe1 C10 139.09(12) 5_666 . ?
C7 Fe1 C10 111.28(12) 5_666 . ?
C7 Fe1 C10 68.72(12) . . ?
C8 Fe1 C10 68.11(12) . . ?
C8 Fe1 C10 111.89(12) 5_666 . ?
C9 Fe1 C10 40.46(13) . . ?
C9 Fe1 C10 139.54(13) 5_666 . ?
C6 Fe1 C10 139.09(12) . 5_666 ?
C6 Fe1 C10 40.91(12) 5_666 5_666 ?
C7 Fe1 C10 68.72(12) 5_666 5_666 ?
C7 Fe1 C10 111.28(12) . 5_666 ?
C8 Fe1 C10 111.89(12) . 5_666 ?
C8 Fe1 C10 68.11(12) 5_666 5_666 ?
C9 Fe1 C10 139.54(13) . 5_666 ?
C9 Fe1 C10 40.46(13) 5_666 5_666 ?
C10 Fe1 C10 180.0 . 5_666 ?
C1 N1 C5 118.1(3) . . ?
C1 N1 Cu1 119.9(2) . . ?
C5 N1 Cu1 121.6(2) . . ?
N1 C1 C2 122.3(3) . . ?
C1 C2 C3 120.2(3) . . ?
C2 C3 C4 117.4(3) . . ?
C2 C3 C3 120.60(19) . 3_554 ?
C4 C3 C3 121.97(19) . 3_554 ?
C5 C4 C3 118.7(3) . . ?
N1 C5 C4 123.2(3) . . ?
C7 C6 C10 107.9(3) . . ?
C7 C6 C11 125.3(3) . . ?
C10 C6 C11 126.3(3) . . ?
C7 C6 Fe1 69.57(17) . . ?
C10 C6 Fe1 70.32(16) . . ?
C11 C6 Fe1 119.5(2) . . ?
C8 C7 C6 107.6(3) . . ?
C8 C7 Fe1 69.94(17) . . ?
C6 C7 Fe1 69.39(17) . . ?
C9 C8 C7 108.5(3) . . ?
C9 C8 Fe1 70.07(17) . . ?
C7 C8 Fe1 69.21(17) . . ?
C8 C9 C10 107.9(3) . . ?
C8 C9 Fe1 69.44(17) . . ?
C10 C9 Fe1 69.78(15) . . ?
C9 C10 C6 108.1(3) . . ?
C9 C10 Fe1 69.77(16) . . ?
C6 C10 Fe1 68.77(16) . . ?
O2 C11 O1 121.9(3) . 1 ?
O2 C11 O1 121.9(3) . . yes
O1 C11 O1 0.0(2) 1 . ?
O2 C11 C6 120.5(3) . . ?
O1 C11 C6 117.7(2) 1 . ?
O1 C11 C6 117.7(2) . . ?
O2 C11 Cu1 70.54(16) . . ?
O1 C11 Cu1 51.86(13) 1 . ?
O1 C11 Cu1 51.86(13) . . ?
C6 C11 Cu1 166.1(2) . . ?
O1 O1 C11 0(10) 1 . ?
O1 O1 Cu1 0(10) 1 . ?
C11 O1 Cu1 97.86(17) . . ?
C11 O2 Cu1 80.05(18) . . ?

loop_
_geom_bond_atom_site_label_1
_geom_bond_atom_site_label_2
_geom_bond_distance
_geom_bond_site_symmetry_2
_geom_bond_publ_flag
Cu1 O1 1.992(2) 2_665 ?
Cu1 O1 1.9923(19) 1 ?
Cu1 O1 1.9923(19) . yes
Cu1 N1 1.999(3) . yes
Cu1 N1 1.999(3) 2_665 ?
Cu1 O2 2.402(2) 2_665 ?
Cu1 O2 2.402(2) . yes
Cu1 C11 2.509(3) 2_665 ?
Cu1 C11 2.509(3) . ?
Fe1 C6 2.035(3) . ?
Fe1 C6 2.035(3) 5_666 ?
Fe1 C7 2.038(3) 5_666 ?
Fe1 C7 2.038(3) . ?
Fe1 C8 2.047(3) . ?
Fe1 C8 2.047(3) 5_666 ?
Fe1 C9 2.056(3) . ?
Fe1 C9 2.056(3) 5_666 ?
Fe1 C10 2.056(3) . ?
Fe1 C10 2.056(3) 5_666 ?
N1 C1 1.335(4) . yes
N1 C5 1.336(4) . yes
C1 C2 1.379(4) . ?
C2 C3 1.388(4) . ?
C3 C4 1.395(4) . ?
C3 C3 1.484(6) 3_554 ?
C4 C5 1.388(4) . ?
C6 C7 1.428(4) . ?
C6 C10 1.430(4) . ?
C6 C11 1.478(4) . ?
C7 C8 1.426(4) . ?
C8 C9 1.420(5) . ?
C9 C10 1.422(5) . ?
C11 O2 1.251(3) . yes
C11 O1 1.277(4) 1 ?
C11 O1 1.277(4) . yes
O1 O1 0.000(6) 1 ?

loop_
_geom_hbond_atom_site_label_D
_geom_hbond_atom_site_label_H
_geom_hbond_atom_site_label_A
_geom_hbond_distance_DH
_geom_hbond_distance_HA
_geom_hbond_distance_DA
_geom_hbond_angle_DHA
_geom_hbond_site_symmetry_A
_geom_hbond_publ_flag
O1W H1W O1 0.915(18) 1.99(2) 2.893(3) 167(4) 1 yes
C5 H5 O2 0.9500 2.3900 3.084(4) 130.00 . yes
C9 H9 O1W 1.0000 2.5100 3.339(4) 141.00 . yes

loop_
_geom_torsion_atom_site_label_1
_geom_torsion_atom_site_label_2
_geom_torsion_atom_site_label_3
_geom_torsion_atom_site_label_4
_geom_torsion
_geom_torsion_site_symmetry_1
_geom_torsion_site_symmetry_3
_geom_torsion_site_symmetry_4
_geom_torsion_publ_flag
O2 Cu1 O1 C11 -4.73(14) . . . no
N1 Cu1 O1 C11 -100.29(16) . . . no
O1 Cu1 O1 C11 98.24(16) 2_665 . . no
O2 Cu1 O1 C11 156.97(15) 2_665 . . no
C11 Cu1 O1 C11 128.23(16) 2_665 . . no
O1 Cu1 O2 C11 4.85(15) . . . no
N1 Cu1 O2 C11 95.15(16) . . . no
O1 Cu1 O2 C11 -77.79(16) 2_665 . . no
O2 Cu1 O2 C11 -39.8(2) 2_665 . . no
N1 Cu1 O2 C11 -173.82(16) 2_665 . . no
C11 Cu1 O2 C11 -63.28(18) 2_665 . . no
O1 Cu1 N1 C1 -99.1(2) . . . no
O1 Cu1 N1 C5 88.5(2) . . . no
O2 Cu1 N1 C1 -158.8(2) . . . no
O2 Cu1 N1 C5 28.8(2) . . . no
C11 Cu1 N1 C1 -129.2(2) . . . no
C11 Cu1 N1 C5 58.4(2) . . . no
O2 Cu1 N1 C1 2.6(2) 2_665 . . no
O2 Cu1 N1 C5 -169.7(2) 2_665 . . no
N1 Cu1 N1 C1 99.3(2) 2_665 . . no
N1 Cu1 N1 C5 -73.0(2) 2_665 . . no
C11 Cu1 N1 C1 -1.4(3) 2_665 . . no
C11 Cu1 N1 C5 -173.7(2) 2_665 . . no
O1 Cu1 C11 O2 -171.7(2) . . . no
O2 Cu1 C11 O1 171.7(2) . . . no
N1 Cu1 C11 O1 82.91(16) . . . no
N1 Cu1 C11 O2 -88.78(16) . . . no
O1 Cu1 C11 O1 -82.47(16) 2_665 . . no
O1 Cu1 C11 O2 105.84(15) 2_665 . . no
O2 Cu1 C11 O1 -29.23(19) 2_665 . . no
O2 Cu1 C11 O2 159.08(13) 2_665 . . no
N1 Cu1 C11 O1 179.72(15) 2_665 . . no
N1 Cu1 C11 O2 8.0(2) 2_665 . . no
C11 Cu1 C11 O1 -57.31(17) 2_665 . . no
C11 Cu1 C11 O2 131.00(15) 2_665 . . no
C7 Fe1 C6 C10 -118.8(3) . . . no
C7 Fe1 C6 C11 119.9(3) . . . no
C8 Fe1 C6 C7 38.04(18) . . . no
C8 Fe1 C6 C10 -80.8(2) . . . no
C8 Fe1 C6 C11 157.9(3) . . . no
C9 Fe1 C6 C7 81.7(2) . . . no
C9 Fe1 C6 C10 -37.2(2) . . . no
C9 Fe1 C6 C11 -158.5(3) . . . no
C10 Fe1 C6 C7 118.8(3) . . . no
C10 Fe1 C6 C11 -121.3(3) . . . no
C7 Fe1 C6 C7 180.0(2) 5_666 . . no
C7 Fe1 C6 C10 61.2(3) 5_666 . . no
C7 Fe1 C6 C11 -60.1(3) 5_666 . . no
C8 Fe1 C6 C7 -141.96(18) 5_666 . . no
C8 Fe1 C6 C10 99.2(2) 5_666 . . no
C8 Fe1 C6 C11 -22.1(3) 5_666 . . no
C9 Fe1 C6 C7 -98.4(2) 5_666 . . no
C9 Fe1 C6 C10 142.8(2) 5_666 . . no
C9 Fe1 C6 C11 21.5(3) 5_666 . . no
C10 Fe1 C6 C7 -61.2(3) 5_666 . . no
C10 Fe1 C6 C10 -180.0(2) 5_666 . . no
C10 Fe1 C6 C11 58.7(3) 5_666 . . no
C6 Fe1 C7 C8 118.7(3) . . . no
C8 Fe1 C7 C6 -118.7(3) . . . no
C9 Fe1 C7 C6 -81.57(19) . . . no
C9 Fe1 C7 C8 37.12(19) . . . no
C10 Fe1 C7 C6 -38.00(18) . . . no
C10 Fe1 C7 C8 80.7(2) . . . no
C6 Fe1 C7 C6 179.97(19) 5_666 . . no
C6 Fe1 C7 C8 -61.3(3) 5_666 . . no
C8 Fe1 C7 C6 61.3(3) 5_666 . . no
C8 Fe1 C7 C8 -180.00(19) 5_666 . . no
C9 Fe1 C7 C6 98.43(19) 5_666 . . no
C9 Fe1 C7 C8 -142.88(19) 5_666 . . no
C10 Fe1 C7 C6 142.00(18) 5_666 . . no
C10 Fe1 C7 C8 -99.3(2) 5_666 . . no
C6 Fe1 C8 C7 -38.21(18) . . . no
C6 Fe1 C8 C9 81.8(2) . . . no
C7 Fe1 C8 C9 120.0(3) . . . no
C9 Fe1 C8 C7 -120.0(3) . . . no
C10 Fe1 C8 C7 -82.4(2) . . . no
C10 Fe1 C8 C9 37.61(19) . . . no
C6 Fe1 C8 C7 141.80(18) 5_666 . . no
C6 Fe1 C8 C9 -98.2(2) 5_666 . . no
C7 Fe1 C8 C7 -180.00(19) 5_666 . . no
C7 Fe1 C8 C9 -60.0(3) 5_666 . . no
C9 Fe1 C8 C7 60.0(3) 5_666 . . no
C9 Fe1 C8 C9 180.0(2) 5_666 . . no
C10 Fe1 C8 C7 97.6(2) 5_666 . . no
C10 Fe1 C8 C9 -142.39(19) 5_666 . . no
C6 Fe1 C9 C8 -81.7(2) . . . no
C6 Fe1 C9 C10 37.6(2) . . . no
C7 Fe1 C9 C8 -37.5(2) . . . no
C7 Fe1 C9 C10 81.8(2) . . . no
C8 Fe1 C9 C10 119.3(3) . . . no
C10 Fe1 C9 C8 -119.3(3) . . . no
C6 Fe1 C9 C8 98.3(2) 5_666 . . no
C6 Fe1 C9 C10 -142.4(2) 5_666 . . no
C7 Fe1 C9 C8 142.5(2) 5_666 . . no
C7 Fe1 C9 C10 -98.2(2) 5_666 . . no
C8 Fe1 C9 C8 179.98(19) 5_666 . . no
C8 Fe1 C9 C10 -60.8(3) 5_666 . . no
C10 Fe1 C9 C8 60.8(3) 5_666 . . no
C10 Fe1 C9 C10 180.0(3) 5_666 . . no
C6 Fe1 C10 C9 -119.8(3) . . . no
C7 Fe1 C10 C6 38.1(2) . . . no
C7 Fe1 C10 C9 -81.7(2) . . . no
C8 Fe1 C10 C6 82.2(2) . . . no
C8 Fe1 C10 C9 -37.6(2) . . . no
C9 Fe1 C10 C6 119.8(3) . . . no
C6 Fe1 C10 C6 -180.0(2) 5_666 . . no
C6 Fe1 C10 C9 60.2(3) 5_666 . . no
C7 Fe1 C10 C6 -141.9(2) 5_666 . . no
C7 Fe1 C10 C9 98.3(2) 5_666 . . no
C8 Fe1 C10 C6 -97.8(2) 5_666 . . no
C8 Fe1 C10 C9 142.4(2) 5_666 . . no
C9 Fe1 C10 C6 -60.2(3) 5_666 . . no
C9 Fe1 C10 C9 -180.0(2) 5_666 . . no
Cu1 O1 C11 O2 9.2(3) . . . no
Cu1 O1 C11 C6 -169.1(2) . . . no
Cu1 O2 C11 O1 -7.7(2) . . . no
Cu1 O2 C11 C6 170.6(2) . . . no
Cu1 N1 C1 C2 -171.9(2) . . . no
C5 N1 C1 C2 0.7(4) . . . no
Cu1 N1 C5 C4 173.5(2) . . . no
C1 N1 C5 C4 1.1(4) . . . no
N1 C1 C2 C3 -1.1(5) . . . no
C1 C2 C3 C3 -179.7(3) . . 3_554 no
C1 C2 C3 C4 -0.3(5) . . . no
C2 C3 C4 C5 2.0(4) . . . no
C4 C3 C3 C4 -31.8(5) . 3_554 3_554 yes
C4 C3 C3 C2 147.5(3) . 3_554 3_554 no
C3 C3 C4 C5 -178.7(3) 3_554 . . no
C2 C3 C3 C2 -33.2(4) . 3_554 3_554 no
C2 C3 C3 C4 147.5(3) . 3_554 3_554 no
C3 C4 C5 N1 -2.5(5) . . . no
C10 C6 C7 Fe1 60.1(2) . . . no
C10 C6 C7 C8 0.4(3) . . . no
Fe1 C6 C7 C8 -59.8(2) . . . no
C7 C6 C10 C9 -0.8(3) . . . no
C11 C6 C10 Fe1 112.7(3) . . . no
C11 C6 C10 C9 171.6(3) . . . no
C11 C6 C7 Fe1 -112.3(3) . . . no
C11 C6 C7 C8 -172.1(3) . . . no
Fe1 C6 C10 C9 58.9(2) . . . no
C7 C6 C10 Fe1 -59.7(2) . . . no
C10 C6 C11 O1 7.3(4) . . . no
C10 C6 C11 O2 -171.1(3) . . . no
Fe1 C6 C11 O2 -84.8(3) . . . no
C7 C6 C11 O1 178.4(3) . . . no
Fe1 C6 C11 O1 93.6(3) . . . no
C7 C6 C11 O2 0.0(5) . . . no
Fe1 C7 C8 C9 -59.2(2) . . . no
C6 C7 C8 Fe1 59.4(2) . . . no
C6 C7 C8 C9 0.2(3) . . . no
Fe1 C8 C9 C10 -59.4(2) . . . no
C7 C8 C9 Fe1 58.7(2) . . . no
C7 C8 C9 C10 -0.7(4) . . . no
C8 C9 C10 Fe1 59.2(2) . . . no
C8 C9 C10 C6 0.9(3) . . . no
Fe1 C9 C10 C6 -58.2(2) . . . no

loop_
_publcif_info_exptl_table_extra_item
sin_theta_over_lambda_max
